data_8100000
loop_
_publ_author_name
'Li, Hui'
'Jin, Qiong-Hua'
'Yu, Shu-Yan'
'Ma, Hong-Wei'
'Li, Yan'

_publ_section_title
;
 Crystal structure of 4-(4-pyridil)-3,5-dimethylpyrozole hydrate,
 (C~5~H~4~N)CH~3~(C~3~N~2~H)CH~3~ &#x00B7; H~2~O
;
_journal_issue 1
_journal_name_full 'Zeitschrift f\"ur Kristallographie - New Crystal Structures'
_journal_page_first 13
_journal_page_last 14
_journal_paper_doi 10.1524/ncrs.2004.219.1.13
_journal_volume 219
_journal_year 2004
_chemical_formula_moiety 'C~20~N~6~H~26~O~2~ '
_chemical_formula_structural '(C5 H4 N)CH3(C3 N2 H)CH3 &#x00B7; H2 O'
_chemical_formula_sum 'C10 H15 N3 O'
_chemical_formula_weight 34.77
_space_group_IT_number 2
_space_group_name_Hall '-P 1'
_space_group_name_H-M_alt 'P -1'
_symmetry_cell_setting triclinic
_symmetry_space_group_name_Hall '-P 1'
_symmetry_space_group_name_H-M 'P -1'
_cell_angle_alpha 80.88(3)
_cell_angle_beta 89.91(3)
_cell_angle_gamma 81.24(3)
_cell_formula_units_Z 4
_cell_length_a 7.4748(15)
_cell_length_b 9.1706(18)
_cell_length_c 15.536(3)
_cell_measurement_temperature 293(2)
_cell_volume 1039.0(4)
_diffrn_ambient_temperature 293(2)
_exptl_crystal_density_diffrn 1.223
_cod_data_source_file 8100000.cif
_cod_data_source_block 8100000
_cod_depositor_comments
;
The following automatic conversions were performed:
'_symmetry_cell_setting' value 'Triclinic' changed to 'triclinic'
according to '/home/saulius/struct/CIF-dictionaries/cif_core.dic'
dictionary named 'cif_core.dic' version 2.4.1 from 2010-06-29.

Automatic conversion script
Id: cif_fix_enum 1527 2010-12-29 10:47:43Z saulius 

 Adding DOI.
;
_cod_original_cell_volume 1038.9(4)
_cod_original_formula_sum 'C10 H15 N3 O1'
_cod_database_code 8100000

loop_
_symmetry_equiv_pos_as_xyz
'x, y, z'
'-x, -y, -z'

loop_
_atom_site_label
_atom_site_type_symbol
_atom_site_fract_x
_atom_site_fract_y
_atom_site_fract_z
_atom_site_U_iso_or_equiv
_atom_site_adp_type
_atom_site_occupancy
_atom_site_symmetry_multiplicity
_atom_site_Wyckoff_symbol
_atom_site_calc_flag
_atom_site_refinement_flags
_atom_site_disorder_assembly
_atom_site_disorder_group
N1 N 0.3222(4) 0.5263(3) 0.28141(16) 0.0656(9) Uani 1 2 i d . . .
N2 N -0.2030(3) 0.0499(3) 0.42876(16) 0.0615(8) Uani 1 2 i d . . .
N3 N -0.2797(3) 0.1675(3) 0.46780(15) 0.0656(9) Uani 1 2 i d . . .
H3A H -0.3698 0.1650 0.5022 0.079 Uiso 1 2 i calc R . .
N4 N 0.2347(3) -0.5988(3) 0.99704(18) 0.0528(7) Uani 1 2 i d . . .
N5 N 0.2764(3) 0.1010(2) 0.96535(15) 0.0464(7) Uani 1 2 i d . . .
H5A H 0.2601 0.1823 0.9873 0.056 Uiso 1 2 i calc R . .
N6 N 0.3367(3) 0.0939(2) 0.88492(15) 0.0474(7) Uani 1 2 i d . . .
C1 C 0.1425(5) 0.5708(4) 0.2785(2) 0.0706(11) Uani 1 2 i d . . .
H1B H 0.0997 0.6676 0.2513 0.085 Uiso 1 2 i calc R . .
C2 C 0.0185(4) 0.4852(3) 0.31229(18) 0.0564(9) Uani 1 2 i d . . .
H2B H -0.1040 0.5246 0.3086 0.068 Uiso 1 2 i calc R . .
C3 C 0.0741(4) 0.3399(3) 0.35213(18) 0.0431(8) Uani 1 2 i d . . .
C4 C 0.2609(4) 0.2888(3) 0.35487(19) 0.0591(9) Uani 1 2 i d . . .
H4B H 0.3074 0.1916 0.3800 0.071 Uiso 1 2 i calc R . .
C5 C 0.3737(4) 0.3869(5) 0.3192(2) 0.0665(11) Uani 1 2 i d . . .
H5B H 0.4973 0.3516 0.3221 0.080 Uiso 1 2 i calc R . .
C6 C -0.2508(4) 0.4264(3) 0.4824(2) 0.0777(12) Uani 1 2 i d . . .
H6B H -0.3549 0.4159 0.5178 0.117 Uiso 1 2 i calc R . .
H6C H -0.2804 0.5093 0.4360 0.117 Uiso 1 2 i calc R . .
H6D H -0.1532 0.4440 0.5176 0.117 Uiso 1 2 i calc R . .
C7 C -0.1954(4) 0.2881(3) 0.44530(18) 0.0530(9) Uani 1 2 i d . . .
C8 C -0.0550(4) 0.2444(3) 0.39156(17) 0.0519(9) Uani 1 2 i d . . .
C9 C -0.0668(4) 0.0978(3) 0.38318(17) 0.0498(9) Uani 1 2 i d . . .
C10 C 0.0432(4) -0.0069(3) 0.3316(2) 0.0746(11) Uani 1 2 i d . . .
H10A H 0.0002 -0.1015 0.3410 0.112 Uiso 1 2 i calc R . .
H10B H 0.1680 -0.0207 0.3500 0.112 Uiso 1 2 i calc R . .
H10C H 0.0319 0.0344 0.2708 0.112 Uiso 1 2 i calc R . .
C11 C 0.2854(4) -0.5301(3) 1.0600(2) 0.0527(9) Uani 1 2 i d . . .
H11A H 0.3108 -0.5862 1.1151 0.063 Uiso 1 2 i calc R . .
C12 C 0.3027(4) -0.3796(3) 1.04852(19) 0.0427(8) Uani 1 2 i d . . .
H12A H 0.3393 -0.3381 1.0952 0.051 Uiso 1 2 i calc R . .
C13 C 0.2654(4) -0.2906(3) 0.96708(18) 0.0401(8) Uani 1 2 i d . . .
C14 C 0.2067(4) -0.3598(3) 0.90238(19) 0.0515(9) Uani 1 2 i d . . .
H14A H 0.1734 -0.3059 0.8474 0.062 Uiso 1 2 i calc R . .
C15 C 0.1983(4) -0.5118(3) 0.9209(2) 0.0567(10) Uani 1 2 i d . . .
H15A H 0.1638 -0.5568 0.8753 0.068 Uiso 1 2 i calc R . .
C16 C 0.1762(3) -0.0433(3) 1.10016(17) 0.0504(8) Uani 1 2 i d . . .
H16A H 0.1649 0.0528 1.1185 0.076 Uiso 1 2 i calc R . .
H16B H 0.2604 -0.1138 1.1384 0.076 Uiso 1 2 i calc R . .
H16C H 0.0602 -0.0764 1.1022 0.076 Uiso 1 2 i calc R . .
C17 C 0.2432(3) -0.0318(3) 1.00913(18) 0.0369(7) Uani 1 2 i d . . .
C18 C 0.2839(3) -0.1334(3) 0.95291(16) 0.0353(7) Uani 1 2 i d . . .
C19 C 0.3404(4) -0.0483(3) 0.87696(17) 0.0410(8) Uani 1 2 i d . . .
C20 C 0.4124(4) -0.1006(3) 0.79503(18) 0.0626(10) Uani 1 2 i d . . .
H20A H 0.4383 -0.0165 0.7543 0.094 Uiso 1 2 i calc R . .
H20B H 0.3237 -0.1476 0.7698 0.094 Uiso 1 2 i calc R . .
H20C H 0.5213 -0.1710 0.8086 0.094 Uiso 1 2 i calc R . .
O1W O 0.5957(3) 0.7063(2) 0.27079(13) 0.0760(8) Uani 1 2 i d D . .
H1W H 0.631(4) 0.767(3) 0.2152(13) 0.091 Uiso 1 2 i d D . .
H2W H 0.485(3) 0.653(3) 0.2596(18) 0.091 Uiso 1 2 i d D . .
O2W O -0.5753(3) 0.1609(2) 0.58118(14) 0.1039(9) Uani 1 2 i d . . .

loop_
_atom_site_aniso_label
_atom_site_aniso_U_11
_atom_site_aniso_U_22
_atom_site_aniso_U_33
_atom_site_aniso_U_23
_atom_site_aniso_U_13
_atom_site_aniso_U_12
N1 0.077(2) 0.071(2) 0.055(2) -0.0124(18) 0.0142(18) -0.028(2)
N2 0.071(2) 0.072(2) 0.0482(18) -0.0157(16) 0.0128(16) -0.0247(18)
N3 0.067(2) 0.087(2) 0.0476(17) -0.0077(16) 0.0190(15) -0.032(2)
N4 0.0621(19) 0.0357(17) 0.0612(19) -0.0085(16) 0.0028(16) -0.0084(14)
N5 0.0635(18) 0.0293(15) 0.0502(16) -0.0135(12) 0.0084(14) -0.0120(13)
N6 0.0647(18) 0.0323(16) 0.0459(17) -0.0063(12) 0.0101(14) -0.0097(14)
C1 0.089(3) 0.064(3) 0.059(2) -0.0011(19) 0.012(2) -0.022(3)
C2 0.057(2) 0.048(2) 0.060(2) 0.0023(18) 0.0062(18) -0.006(2)
C3 0.050(2) 0.045(2) 0.0355(18) -0.0106(16) -0.0008(16) -0.0077(18)
C4 0.059(2) 0.058(2) 0.063(2) -0.0208(18) 0.0097(19) -0.006(2)
C5 0.049(2) 0.093(3) 0.069(3) -0.039(2) 0.015(2) -0.024(3)
C6 0.088(3) 0.074(3) 0.084(3) -0.036(2) 0.030(2) -0.030(2)
C7 0.057(2) 0.062(2) 0.046(2) -0.0105(17) 0.0029(18) -0.025(2)
C8 0.062(2) 0.062(2) 0.0395(19) -0.0153(17) 0.0143(18) -0.027(2)
C9 0.057(2) 0.054(2) 0.0378(19) -0.0044(17) 0.0001(17) -0.0095(19)
C10 0.094(3) 0.047(2) 0.084(3) -0.020(2) 0.005(2) -0.006(2)
C11 0.063(2) 0.036(2) 0.053(2) 0.0029(16) 0.0026(18) -0.0008(18)
C12 0.054(2) 0.0231(18) 0.052(2) -0.0102(16) 0.0051(16) -0.0050(16)
C13 0.049(2) 0.0328(18) 0.0411(19) -0.0094(16) 0.0061(16) -0.0104(16)
C14 0.066(2) 0.042(2) 0.050(2) -0.0110(16) -0.0020(17) -0.0158(18)
C15 0.066(2) 0.042(2) 0.070(3) -0.0321(19) -0.001(2) -0.0098(19)
C16 0.054(2) 0.042(2) 0.053(2) -0.0074(16) 0.0061(17) -0.0002(17)
C17 0.0400(18) 0.0274(18) 0.0422(18) -0.0040(15) -0.0011(15) -0.0035(14)
C18 0.0426(19) 0.0259(17) 0.0374(18) -0.0050(15) 0.0037(15) -0.0052(15)
C19 0.0494(19) 0.0339(19) 0.0388(19) -0.0081(15) 0.0060(16) -0.0006(16)
C20 0.088(3) 0.049(2) 0.048(2) -0.0017(17) 0.0087(19) -0.008(2)
O1W 0.101(2) 0.0749(17) 0.0612(16) -0.0029(13) 0.0163(15) -0.0494(15)
O2W 0.144(2) 0.1074(19) 0.0853(17) -0.0368(15) 0.0512(17) -0.0768(18)

loop_
_geom_bond_atom_site_label_1
_geom_bond_atom_site_label_2
_geom_bond_distance
_geom_bond_site_symmetry_2
N1 C5 1.319(4) .
N1 C1 1.342(4) .
N2 C9 1.329(3) .
N2 N3 1.370(3) .
N3 C7 1.353(3) .
N4 C15 1.321(4) .
N4 C11 1.329(3) .
N5 N6 1.336(2) .
N5 C17 1.355(3) .
N6 C19 1.326(3) .
C1 C2 1.356(3) .
C2 C3 1.379(4) .
C3 C4 1.402(4) .
C3 C8 1.469(3) .
C4 C5 1.377(4) .
C6 C7 1.478(3) .
C7 C8 1.391(3) .
C8 C9 1.387(3) .
C9 C10 1.497(3) .
C11 C12 1.389(3) .
C12 C13 1.396(3) .
C13 C14 1.376(3) .
C13 C18 1.451(3) .
C14 C15 1.389(4) .
C16 C17 1.493(3) .
C17 C18 1.377(3) .
C18 C19 1.409(3) .
C19 C20 1.501(3) .

loop_
_cod_related_entry_id
_cod_related_entry_database
_cod_related_entry_code
1 ChemSpider 30653798
